data_4319281
loop_
_publ_author_name
'Donald J. Darensbourg'
'Patrick Rainey'
'Jason Yarbrough'

_publ_section_title
;
 Bis-Salicylaldiminato Complexes of Zinc. Examination of the Catalyzed
 Epoxide/CO2 Copolymerization
;
_journal_name_full 'Inorganic Chemistry'
_journal_page_first 986
_journal_page_last 993
_journal_paper_doi 10.1021/ic0006403
_journal_volume 40
_journal_year 2001
_chemical_formula_sum 'C16 H11 F6 N O'
_chemical_formula_weight 347.26
_chemical_name_systematic
;
 ?
;
_space_group_IT_number 19
_symmetry_cell_setting orthorhombic
_symmetry_space_group_name_Hall 'P 2ac 2ab'
_symmetry_space_group_name_H-M 'P 21 21 21'
_atom_sites_solution_hydrogens geom
_atom_sites_solution_primary direct
_atom_sites_solution_secondary difmap
_audit_creation_method SHELXL-97
_cell_angle_alpha 90.00
_cell_angle_beta 90.00
_cell_angle_gamma 90.00
_cell_formula_units_Z 4
_cell_length_a 5.0563(6)
_cell_length_b 12.8168(15)
_cell_length_c 22.753(3)
_cell_measurement_temperature 110(2)
_cell_volume 1474.5(3)
_computing_structure_refinement 'SHELXL-97 (Sheldrick, 1997)'
_computing_structure_solution 'SHELXS-97 (Sheldrick, 1990)'
_diffrn_ambient_temperature 110(2)
_diffrn_measured_fraction_theta_full 0.978
_diffrn_measured_fraction_theta_max 0.978
_diffrn_radiation_monochromator graphite
_diffrn_radiation_source 'fine-focus sealed tube'
_diffrn_radiation_type MoK\a
_diffrn_radiation_wavelength 0.71073
_diffrn_reflns_av_R_equivalents 0.0346
_diffrn_reflns_av_sigmaI/netI 0.0483
_diffrn_reflns_limit_h_max 6
_diffrn_reflns_limit_h_min -6
_diffrn_reflns_limit_k_max 16
_diffrn_reflns_limit_k_min -17
_diffrn_reflns_limit_l_max 19
_diffrn_reflns_limit_l_min -29
_diffrn_reflns_number 9324
_diffrn_reflns_theta_full 28.29
_diffrn_reflns_theta_max 28.29
_diffrn_reflns_theta_min 1.79
_exptl_absorpt_coefficient_mu 0.150
_exptl_crystal_density_diffrn 1.564
_exptl_crystal_density_method 'not measured'
_exptl_crystal_F_000 704
_refine_diff_density_max 0.166
_refine_diff_density_min -0.160
_refine_diff_density_rms 0.049
_refine_ls_abs_structure_details 'Flack H D (1983), Acta Cryst. A39, 876-881'
_refine_ls_abs_structure_Flack 0.0(5)
_refine_ls_extinction_method none
_refine_ls_goodness_of_fit_ref 0.840
_refine_ls_hydrogen_treatment mixed
_refine_ls_matrix_type full
_refine_ls_number_parameters 247
_refine_ls_number_reflns 3515
_refine_ls_number_restraints 0
_refine_ls_restrained_S_all 0.840
_refine_ls_R_factor_all 0.0720
_refine_ls_R_factor_gt 0.0357
_refine_ls_shift/su_max 0.023
_refine_ls_shift/su_mean 0.003
_refine_ls_structure_factor_coef Fsqd
_refine_ls_weighting_details 'calc w=1/[\s^2^(Fo^2^)+(0.0566P)^2^+0.0000P] where P=(Fo^2^+2Fc^2^)/3'
_refine_ls_weighting_scheme calc
_refine_ls_wR_factor_gt 0.0908
_refine_ls_wR_factor_ref 0.1030
_reflns_number_gt 2015
_reflns_number_total 3515
_reflns_threshold_expression >2sigma(I)
_cod_data_source_file ic0006403_5.cif
_cod_data_source_block ddm
_cod_depositor_comments
;
The following automatic conversions were performed:

'_symmetry_cell_setting' value 'Orthorhombic' changed to
'orthorhombic' according to the built-in table from CIF Core
dictionary named 'cif_core.dic' version 2.4.1 from 2010-06-29.

Automatic conversion script
Id: cif_fix_values 1646 2011-03-28 12:23:43Z adriana 
;
_cod_database_code 4319281

loop_
_symmetry_equiv_pos_as_xyz
'x, y, z'
'-x+1/2, -y, z+1/2'
'-x, y+1/2, -z+1/2'
'x+1/2, -y+1/2, -z'

loop_
_atom_site_label
_atom_site_type_symbol
_atom_site_fract_x
_atom_site_fract_y
_atom_site_fract_z
_atom_site_U_iso_or_equiv
_atom_site_adp_type
_atom_site_occupancy
_atom_site_symmetry_multiplicity
_atom_site_calc_flag
_atom_site_refinement_flags
_atom_site_disorder_assembly
_atom_site_disorder_group
O1 O 0.0919(3) 0.65765(12) 0.15588(7) 0.0616(4) Uani 1 1 d . . .
H1 H 0.1897 0.6086 0.1639 0.092 Uiso 1 1 calc R . .
N1 N 0.3347(4) 0.47788(12) 0.13823(7) 0.0470(4) Uani 1 1 d . . .
F1 F 0.5987(3) 0.58321(10) 0.23251(6) 0.0761(4) Uani 1 1 d . . .
F2 F 0.2847(3) 0.48847(12) 0.26518(6) 0.0743(4) Uani 1 1 d . . .
F3 F 0.6661(4) 0.48023(12) 0.30495(6) 0.0833(5) Uani 1 1 d . . .
F4 F 0.983(3) 0.2085(5) 0.0467(4) 0.117(3) Uani 0.50 1 d P A 1
F5 F 0.6935(14) 0.1073(10) 0.0754(7) 0.137(4) Uani 0.50 1 d P A 1
F6 F 1.057(2) 0.1041(9) 0.1132(4) 0.118(3) Uani 0.50 1 d P A 1
F4A F 1.1330(12) 0.1584(11) 0.0913(7) 0.147(5) Uani 0.50 1 d P A 2
F5A F 0.804(3) 0.1795(8) 0.0390(3) 0.120(3) Uani 0.50 1 d P A 2
F6A F 0.790(3) 0.0746(5) 0.1061(5) 0.138(5) Uani 0.50 1 d P A 2
C1 C 0.5189(4) 0.40001(16) 0.15439(9) 0.0464(5) Uani 1 1 d . . .
C2 C -0.0071(4) 0.54294(16) 0.07551(9) 0.0465(5) Uani 1 1 d . . .
C3 C 0.1873(4) 0.46736(16) 0.09285(9) 0.0482(5) Uani 1 1 d . . .
H3 H 0.2073 0.4077 0.0700 0.058 Uiso 1 1 calc R . .
C4 C -0.3986(5) 0.68094(18) 0.04265(10) 0.0602(6) Uani 1 1 d . . .
H4 H -0.5319 0.7268 0.0315 0.072 Uiso 1 1 calc R . .
C5 C -0.1625(5) 0.52422(18) 0.02581(9) 0.0556(6) Uani 1 1 d . . .
H5 H -0.1333 0.4644 0.0036 0.067 Uiso 1 1 calc R . .
C6 C -0.0514(4) 0.63418(17) 0.10781(9) 0.0472(5) Uani 1 1 d . . .
C7 C -0.3562(5) 0.59217(19) 0.00925(10) 0.0621(6) Uani 1 1 d . . .
H7 H -0.4582 0.5791 -0.0240 0.075 Uiso 1 1 calc R . .
C8 C 0.7868(5) 0.24799(16) 0.13567(10) 0.0521(6) Uani 1 1 d . A .
C9 C 0.6228(5) 0.40306(16) 0.21145(9) 0.0478(5) Uani 1 1 d . . .
C10 C 0.6080(5) 0.32218(15) 0.11702(9) 0.0501(5) Uani 1 1 d . . .
H10 H 0.5460 0.3200 0.0786 0.060 Uiso 1 1 calc R . .
C11 C 0.7988(5) 0.32679(17) 0.23006(10) 0.0578(6) Uani 1 1 d . . .
H11 H 0.8630 0.3284 0.2684 0.069 Uiso 1 1 calc R . .
C12 C -0.2517(5) 0.70359(17) 0.09150(10) 0.0535(6) Uani 1 1 d . . .
C13 C 0.8791(5) 0.24904(18) 0.19271(10) 0.0608(6) Uani 1 1 d . . .
H13 H 0.9946 0.1975 0.2057 0.073 Uiso 1 1 calc R . .
C14 C 0.5443(5) 0.48803(19) 0.25311(10) 0.0572(6) Uani 1 1 d . . .
C15 C 0.8784(6) 0.1656(2) 0.09367(13) 0.0666(7) Uani 1 1 d . . .
C16 C -0.2998(6) 0.80011(18) 0.12749(12) 0.0779(8) Uani 1 1 d . . .
H16A H -0.4472 0.8378 0.1115 0.117 Uiso 1 1 calc R . .
H16B H -0.1451 0.8435 0.1266 0.117 Uiso 1 1 calc R . .
H16C H -0.3380 0.7807 0.1673 0.117 Uiso 1 1 calc R . .

loop_
_atom_site_aniso_label
_atom_site_aniso_U_11
_atom_site_aniso_U_22
_atom_site_aniso_U_33
_atom_site_aniso_U_23
_atom_site_aniso_U_13
_atom_site_aniso_U_12
O1 0.0677(11) 0.0588(9) 0.0582(9) -0.0097(8) -0.0097(9) 0.0087(9)
N1 0.0516(10) 0.0462(9) 0.0432(9) 0.0023(7) -0.0003(8) 0.0017(9)
F1 0.1002(12) 0.0546(8) 0.0735(9) -0.0069(7) 0.0060(9) -0.0190(8)
F2 0.0689(10) 0.0874(10) 0.0666(9) -0.0125(7) 0.0119(7) -0.0046(8)
F3 0.1005(12) 0.0969(10) 0.0526(8) -0.0153(7) -0.0195(8) 0.0009(10)
F4 0.183(8) 0.079(3) 0.090(5) -0.009(3) 0.053(5) 0.008(5)
F5 0.087(3) 0.124(8) 0.200(12) -0.097(7) -0.009(6) -0.013(5)
F6 0.138(8) 0.105(6) 0.111(4) -0.018(4) -0.036(5) 0.074(5)
F4A 0.060(3) 0.157(8) 0.224(13) -0.109(8) 0.021(5) 0.003(5)
F5A 0.197(9) 0.101(6) 0.060(3) -0.024(3) -0.024(5) 0.066(5)
F6A 0.238(15) 0.046(2) 0.132(6) -0.013(3) 0.073(7) -0.025(5)
C1 0.0472(12) 0.0473(12) 0.0448(12) 0.0040(10) -0.0005(10) -0.0061(10)
C2 0.0435(11) 0.0512(12) 0.0448(12) 0.0044(10) 0.0004(9) -0.0017(10)
C3 0.0488(12) 0.0485(11) 0.0472(12) -0.0035(10) 0.0026(11) -0.0013(11)
C4 0.0518(14) 0.0654(15) 0.0635(15) 0.0177(12) -0.0014(13) 0.0054(13)
C5 0.0573(14) 0.0628(13) 0.0468(13) -0.0017(11) -0.0028(11) -0.0017(13)
C6 0.0479(13) 0.0513(12) 0.0423(12) 0.0005(10) 0.0025(10) -0.0038(10)
C7 0.0576(15) 0.0739(15) 0.0548(14) 0.0111(13) -0.0112(13) -0.0028(14)
C8 0.0553(14) 0.0474(12) 0.0536(13) 0.0044(10) -0.0006(11) -0.0031(11)
C9 0.0481(12) 0.0497(11) 0.0456(12) 0.0030(9) 0.0002(11) -0.0086(11)
C10 0.0547(13) 0.0526(12) 0.0431(12) 0.0007(10) -0.0065(11) -0.0002(11)
C11 0.0625(14) 0.0622(14) 0.0488(13) 0.0070(11) -0.0116(12) -0.0015(13)
C12 0.0547(14) 0.0514(12) 0.0542(14) 0.0083(10) 0.0069(12) 0.0043(11)
C13 0.0636(15) 0.0559(13) 0.0628(15) 0.0109(12) -0.0099(13) 0.0051(13)
C14 0.0612(16) 0.0633(15) 0.0471(13) -0.0008(11) -0.0028(12) -0.0108(12)
C15 0.0713(19) 0.0606(16) 0.0679(18) -0.0020(14) -0.0081(16) 0.0117(16)
C16 0.085(2) 0.0619(14) 0.0870(19) -0.0033(14) 0.0016(17) 0.0185(15)

loop_
_atom_type_symbol
_atom_type_description
_atom_type_scat_dispersion_real
_atom_type_scat_dispersion_imag
_atom_type_scat_source
C C 0.0033 0.0016 'International Tables Vol C Tables 4.2.6.8 and 6.1.1.4'
H H 0.0000 0.0000 'International Tables Vol C Tables 4.2.6.8 and 6.1.1.4'
N N 0.0061 0.0033 'International Tables Vol C Tables 4.2.6.8 and 6.1.1.4'
O O 0.0106 0.0060 'International Tables Vol C Tables 4.2.6.8 and 6.1.1.4'
F F 0.0171 0.0103 'International Tables Vol C Tables 4.2.6.8 and 6.1.1.4'

loop_
_geom_angle_atom_site_label_1
_geom_angle_atom_site_label_2
_geom_angle_atom_site_label_3
_geom_angle
_geom_angle_site_symmetry_1
_geom_angle_site_symmetry_3
_geom_angle_publ_flag
C3 N1 C1 121.25(18) . . ?
C10 C1 C9 117.82(19) . . ?
C10 C1 N1 124.25(19) . . ?
C9 C1 N1 117.92(18) . . ?
C5 C2 C6 118.6(2) . . ?
C5 C2 C3 119.4(2) . . ?
C6 C2 C3 122.0(2) . . ?
N1 C3 C2 123.3(2) . . ?
C12 C4 C7 122.4(2) . . ?
C7 C5 C2 121.2(2) . . ?
O1 C6 C12 117.6(2) . . ?
O1 C6 C2 121.8(2) . . ?
C12 C6 C2 120.6(2) . . ?
C5 C7 C4 119.0(2) . . ?
C10 C8 C13 120.3(2) . . ?
C10 C8 C15 119.5(2) . . ?
C13 C8 C15 120.2(2) . . ?
C11 C9 C1 120.2(2) . . ?
C11 C9 C14 119.3(2) . . ?
C1 C9 C14 120.5(2) . . ?
C8 C10 C1 121.4(2) . . ?
C13 C11 C9 120.8(2) . . ?
C4 C12 C6 118.3(2) . . ?
C4 C12 C16 122.0(2) . . ?
C6 C12 C16 119.8(2) . . ?
C11 C13 C8 119.3(2) . . ?
F3 C14 F1 106.47(19) . . ?
F3 C14 F2 105.7(2) . . ?
F1 C14 F2 105.7(2) . . ?
F3 C14 C9 112.5(2) . . ?
F1 C14 C9 112.80(19) . . ?
F2 C14 C9 113.09(19) . . ?
F5 C15 F6A 43.6(4) . . ?
F5 C15 F6 105.7(5) . . ?
F6A C15 F6 67.0(5) . . ?
F5 C15 F4A 132.8(5) . . ?
F6A C15 F4A 107.1(6) . . ?
F6 C15 F4A 42.9(4) . . ?
F5 C15 F5A 63.7(5) . . ?
F6A C15 F5A 103.4(6) . . ?
F6 C15 F5A 128.1(4) . . ?
F4A C15 F5A 104.9(6) . . ?
F5 C15 F4 106.1(6) . . ?
F6A C15 F4 134.5(4) . . ?
F6 C15 F4 104.9(5) . . ?
F4A C15 F4 66.0(5) . . ?
F5A C15 F4 44.6(4) . . ?
F5 C15 C8 113.4(4) . . ?
F6A C15 C8 113.1(4) . . ?
F6 C15 C8 115.6(4) . . ?
F4A C15 C8 112.7(4) . . ?
F5A C15 C8 114.8(3) . . ?
F4 C15 C8 110.4(4) . . ?

loop_
_geom_bond_atom_site_label_1
_geom_bond_atom_site_label_2
_geom_bond_distance
_geom_bond_site_symmetry_2
_geom_bond_publ_flag
O1 C6 1.346(2) . ?
N1 C3 1.280(2) . ?
N1 C1 1.414(3) . ?
F1 C14 1.336(3) . ?
F2 C14 1.341(3) . ?
F3 C14 1.334(3) . ?
F4 C15 1.314(7) . ?
F5 C15 1.267(6) . ?
F6 C15 1.277(6) . ?
F4A C15 1.292(7) . ?
F5A C15 1.312(7) . ?
F6A C15 1.281(6) . ?
C1 C10 1.386(3) . ?
C1 C9 1.401(3) . ?
C2 C5 1.398(3) . ?
C2 C6 1.399(3) . ?
C2 C3 1.435(3) . ?
C4 C12 1.368(3) . ?
C4 C7 1.385(3) . ?
C5 C7 1.363(3) . ?
C6 C12 1.398(3) . ?
C8 C10 1.379(3) . ?
C8 C13 1.379(3) . ?
C8 C15 1.498(3) . ?
C9 C11 1.388(3) . ?
C9 C14 1.497(3) . ?
C11 C13 1.371(3) . ?
C12 C16 1.503(3) . ?
